data_4065496
loop_
_publ_author_name
'Hosokawa, Aya'
'Kure, Bunsho'
'Nakajima, Takayuki'
'Nakamae, Kanako'
'Tanase, Tomoaki'

_publ_section_title
;
 Intramolecular Metal--Metal Bond Rearrangement in a Pt2PdHg
 Heterometallic Cluster Forming a HgI--PdICovalent Bond
;
_journal_issue 22
_journal_name_full Organometallics
_journal_page_first 6063
_journal_paper_doi 10.1021/om2008524
_journal_volume 30
_journal_year 2011
_chemical_formula_moiety 'C85 H82 Cl8 F12 Hg N2 P8 Pd Pt2 '
_chemical_formula_sum 'C85 H82 Cl8 F12 Hg N2 P8 Pd Pt2'
_chemical_formula_weight 2588.16
_space_group_IT_number 14
_symmetry_cell_setting monoclinic
_symmetry_Int_Tables_number 14
_symmetry_space_group_name_Hall '-P 2ybc'
_symmetry_space_group_name_H-M 'P 1 21/c 1'
_cell_angle_alpha 90.0000
_cell_angle_beta 107.232(4)
_cell_angle_gamma 90.0000
_cell_formula_units_Z 4
_cell_length_a 15.264(5)
_cell_length_b 29.322(10)
_cell_length_c 22.836(8)
_cell_measurement_reflns_used 20588
_cell_measurement_temperature 168(2)
_cell_measurement_theta_max 27.5
_cell_measurement_theta_min 3.0
_cell_volume 9762(6)
_computing_cell_refinement CrystalClear
_computing_data_collection CrystalClear
_computing_data_reduction CrystalStructure
_computing_molecular_graphics ORTEP-II
_computing_publication_material 'CrystalStructure 3.8'
_computing_structure_refinement SHELXL
_computing_structure_solution SIR92
_diffrn_ambient_temperature 168(2)
_diffrn_detector_area_resol_mean 7.31
_diffrn_measured_fraction_theta_full 0.982
_diffrn_measured_fraction_theta_max 0.982
_diffrn_measurement_device_type 'Rigaku Mercury'
_diffrn_measurement_method \w
_diffrn_radiation_type 'Mo K\a'
_diffrn_radiation_wavelength 0.71070
_diffrn_reflns_av_R_equivalents 0.047
_diffrn_reflns_limit_h_max 17
_diffrn_reflns_limit_h_min -19
_diffrn_reflns_limit_k_max 37
_diffrn_reflns_limit_k_min -37
_diffrn_reflns_limit_l_max 29
_diffrn_reflns_limit_l_min -29
_diffrn_reflns_number 86406
_diffrn_reflns_theta_full 27.47
_diffrn_reflns_theta_max 27.47
_exptl_absorpt_coefficient_mu 5.014
_exptl_absorpt_correction_T_max 0.367
_exptl_absorpt_correction_T_min 0.293
_exptl_absorpt_correction_type multi-scan
_exptl_absorpt_process_details 'Jacobson, R. (1998) Private communication'
_exptl_crystal_colour 'reddish orange'
_exptl_crystal_density_diffrn 1.761
_exptl_crystal_density_method 'not measured'
_exptl_crystal_description block
_exptl_crystal_F_000 5008.00
_exptl_crystal_size_max 0.35
_exptl_crystal_size_mid 0.35
_exptl_crystal_size_min 0.20
_refine_diff_density_max 2.87
_refine_diff_density_min -1.45
_refine_ls_extinction_coef none
_refine_ls_extinction_method SHELXL
_refine_ls_goodness_of_fit_ref 1.005
_refine_ls_hydrogen_treatment refall
_refine_ls_number_parameters 1092
_refine_ls_number_reflns 21933
_refine_ls_R_factor_gt 0.0589
_refine_ls_shift/su_max 0.0031
_refine_ls_structure_factor_coef Fsqd
_refine_ls_weighting_details 'w = 1/[\s^2^(Fo^2^)+(0.1008P)^2^+68.3885P] where P=(Fo^2^+2Fc^2^)/3'
_refine_ls_weighting_scheme calc
_refine_ls_wR_factor_ref 0.1780
_reflns_number_gt 18024
_reflns_number_total 21933
_reflns_threshold_expression F^2^>2.0\s(F^2^)
_cod_data_source_file om2008524_si_002.cif
_cod_data_source_block '_complex2'
_cod_original_formula_sum 'C85 H82 Cl8 F12 Hg N2 P8 Pd Pt2 '
_cod_database_code 4065496

loop_
_symmetry_equiv_pos_site_id
_symmetry_equiv_pos_as_xyz
1 +X,+Y,+Z
2 -X,1/2+Y,1/2-Z
3 -X,-Y,-Z
4 +X,1/2-Y,1/2+Z

loop_
_atom_site_label
_atom_site_type_symbol
_atom_site_fract_x
_atom_site_fract_y
_atom_site_fract_z
_atom_site_U_iso_or_equiv
_atom_site_adp_type
_atom_site_occupancy
_atom_site_symmetry_multiplicity
_atom_site_calc_flag
_atom_site_refinement_flags
Hg(1) Hg 0.22008(2) 0.470452(10) 0.667097(13) 0.03486(10) Uani 1.00 1 d .
Pt(1) Pt 0.234760(19) 0.572506(9) 0.722569(13) 0.03160(10) Uani 1.00 1 d .
Pt(2) Pt 0.279118(19) 0.496160(9) 0.791609(12) 0.03020(10) Uani 1.00 1 d .
Pd(1) Pd 0.25998(4) 0.396336(17) 0.73057(2) 0.02805(13) Uani 1.00 1 d .
Cl(1) Cl 0.32750(13) 0.43593(6) 0.86757(8) 0.0382(3) Uani 1.00 1 d .
Cl(2) Cl 0.17770(19) 0.52061(8) 0.58045(10) 0.0558(5) Uani 1.00 1 d .
Cl(11) Cl 0.2687(3) 0.42590(16) 0.2437(2) 0.1165(14) Uani 1.00 1 d .
Cl(12) Cl 0.3669(8) 0.4401(3) 0.3620(5) 0.157(5) Uani 0.50 1 d P
Cl(13) Cl 0.2390(5) 0.4488(2) 0.3595(3) 0.089(2) Uani 0.50 1 d P
Cl(14) Cl 0.1821(3) 0.38609(17) 0.0896(2) 0.1102(13) Uani 1.00 1 d .
Cl(15) Cl 0.1015(4) 0.40242(18) -0.0393(2) 0.1278(18) Uani 1.00 1 d .
Cl(16) Cl 0.4149(6) 0.6168(3) 0.0622(4) 0.213(3) Uani 1.00 1 d .
Cl(17) Cl 0.3473(7) 0.7047(3) 0.0188(4) 0.226(4) Uani 1.00 1 d .
P(1) P 0.08229(13) 0.56949(6) 0.72101(9) 0.0315(3) Uani 1.00 1 d .
P(2) P 0.13404(13) 0.48900(6) 0.80080(9) 0.0308(3) Uani 1.00 1 d .
P(3) P 0.10996(13) 0.39346(6) 0.73702(9) 0.0320(3) Uani 1.00 1 d .
P(4) P 0.38657(14) 0.58496(7) 0.72853(10) 0.0360(4) Uani 1.00 1 d .
P(5) P 0.42962(13) 0.49712(6) 0.79265(9) 0.0312(3) Uani 1.00 1 d .
P(6) P 0.40553(14) 0.40493(7) 0.71929(10) 0.0364(4) Uani 1.00 1 d .
P(11) P 0.20625(18) 0.56856(10) 0.18847(14) 0.0570(6) Uani 1.00 1 d .
P(12) P 0.1730(2) 0.26861(10) 0.57120(14) 0.0619(6) Uani 1.00 1 d .
F(1) F 0.1082(4) 0.5884(2) 0.1535(4) 0.091(2) Uani 1.00 1 d .
F(2) F 0.2222(5) 0.6079(2) 0.2380(4) 0.095(2) Uani 1.00 1 d .
F(3) F 0.2531(5) 0.5984(3) 0.1484(3) 0.096(2) Uani 1.00 1 d .
F(4) F 0.3045(4) 0.5467(2) 0.2243(3) 0.0734(17) Uani 1.00 1 d .
F(5) F 0.1909(4) 0.5281(2) 0.1397(3) 0.0785(19) Uani 1.00 1 d .
F(6) F 0.1598(4) 0.5373(2) 0.2292(3) 0.0698(16) Uani 1.00 1 d .
F(7) F 0.2331(5) 0.3061(2) 0.5496(3) 0.0774(18) Uani 1.00 1 d .
F(8) F 0.0894(5) 0.3038(2) 0.5581(3) 0.090(2) Uani 1.00 1 d .
F(9) F 0.2086(5) 0.2879(3) 0.6393(3) 0.092(2) Uani 1.00 1 d .
F(10) F 0.1366(5) 0.2515(2) 0.5026(3) 0.088(2) Uani 1.00 1 d .
F(11) F 0.2584(5) 0.2341(2) 0.5841(4) 0.097(2) Uani 1.00 1 d .
F(12) F 0.1119(6) 0.2318(2) 0.5919(4) 0.102(2) Uani 1.00 1 d .
N(1) N 0.1891(4) 0.6663(2) 0.6564(3) 0.0462(16) Uani 1.00 1 d .
N(2) N 0.3057(5) 0.3053(2) 0.8090(3) 0.0502(17) Uani 1.00 1 d .
C(1) C 0.2056(5) 0.6312(3) 0.6772(4) 0.047(2) Uani 1.00 1 d .
C(2) C 0.2922(5) 0.3379(2) 0.7785(4) 0.0400(17) Uani 1.00 1 d .
C(3) C 0.0428(5) 0.5136(2) 0.7379(3) 0.0372(16) Uani 1.00 1 d .
C(4) C 0.0985(5) 0.4293(2) 0.8010(3) 0.0353(15) Uani 1.00 1 d .
C(5) C 0.4535(6) 0.5331(2) 0.7336(4) 0.0413(17) Uani 1.00 1 d .
C(6) C 0.4759(5) 0.4404(2) 0.7820(3) 0.0340(15) Uani 1.00 1 d .
C(11) C 0.1631(6) 0.7092(3) 0.6293(4) 0.050(2) Uani 1.00 1 d .
C(12) C 0.1364(7) 0.7127(3) 0.5650(5) 0.065(2) Uani 1.00 1 d .
C(13) C 0.1092(9) 0.7559(4) 0.5412(6) 0.081(3) Uani 1.00 1 d .
C(14) C 0.1127(10) 0.7928(5) 0.5786(9) 0.107(6) Uani 1.00 1 d .
C(15) C 0.1386(8) 0.7883(3) 0.6408(8) 0.083(4) Uani 1.00 1 d .
C(16) C 0.1642(6) 0.7465(3) 0.6676(5) 0.060(2) Uani 1.00 1 d .
C(17) C 0.1323(10) 0.6710(5) 0.5261(6) 0.089(4) Uani 1.00 1 d .
C(18) C 0.1914(10) 0.7401(5) 0.7345(7) 0.095(4) Uani 1.00 1 d .
C(21) C 0.3134(6) 0.2670(3) 0.8481(5) 0.058(2) Uani 1.00 1 d .
C(22) C 0.3041(9) 0.2233(4) 0.8208(7) 0.084(3) Uani 1.00 1 d .
C(23) C 0.3066(11) 0.1871(4) 0.8596(9) 0.103(5) Uani 1.00 1 d .
C(24) C 0.3182(11) 0.1936(5) 0.9212(9) 0.111(6) Uani 1.00 1 d .
C(25) C 0.3246(10) 0.2366(5) 0.9478(7) 0.094(4) Uani 1.00 1 d .
C(26) C 0.3218(8) 0.2751(3) 0.9085(5) 0.069(3) Uani 1.00 1 d .
C(27) C 0.2967(14) 0.2168(4) 0.7567(8) 0.115(6) Uani 1.00 1 d .
C(28) C 0.3253(12) 0.3245(5) 0.9340(6) 0.097(4) Uani 1.00 1 d .
C(101) C 0.0005(5) 0.5860(2) 0.6485(3) 0.0401(17) Uani 1.00 1 d .
C(102) C -0.0375(6) 0.5529(2) 0.6035(4) 0.0464(19) Uani 1.00 1 d .
C(103) C -0.0947(7) 0.5665(3) 0.5470(4) 0.057(2) Uani 1.00 1 d .
C(104) C -0.1149(7) 0.6120(3) 0.5337(4) 0.061(2) Uani 1.00 1 d .
C(105) C -0.0796(6) 0.6455(3) 0.5784(4) 0.055(2) Uani 1.00 1 d .
C(106) C -0.0210(6) 0.6317(2) 0.6351(4) 0.0439(18) Uani 1.00 1 d .
C(107) C 0.0609(6) 0.6074(2) 0.7778(3) 0.0410(17) Uani 1.00 1 d .
C(108) C -0.0282(6) 0.6193(3) 0.7779(4) 0.054(2) Uani 1.00 1 d .
C(109) C -0.0431(8) 0.6450(3) 0.8241(5) 0.068(3) Uani 1.00 1 d .
C(110) C 0.0290(9) 0.6593(3) 0.8720(4) 0.066(3) Uani 1.00 1 d .
C(111) C 0.1159(8) 0.6475(3) 0.8742(5) 0.065(2) Uani 1.00 1 d .
C(112) C 0.1318(6) 0.6216(3) 0.8274(4) 0.051(2) Uani 1.00 1 d .
C(113) C 0.1167(5) 0.5115(2) 0.8708(3) 0.0356(15) Uani 1.00 1 d .
C(114) C 0.0291(6) 0.5141(3) 0.8784(4) 0.0457(19) Uani 1.00 1 d .
C(115) C 0.0188(7) 0.5313(3) 0.9329(4) 0.055(2) Uani 1.00 1 d .
C(116) C 0.0931(7) 0.5454(3) 0.9802(4) 0.055(2) Uani 1.00 1 d .
C(117) C 0.1802(7) 0.5424(3) 0.9723(4) 0.054(2) Uani 1.00 1 d .
C(118) C 0.1931(6) 0.5259(2) 0.9193(3) 0.0440(18) Uani 1.00 1 d .
C(119) C 0.0124(5) 0.4073(2) 0.6710(3) 0.0353(15) Uani 1.00 1 d .
C(120) C -0.0749(6) 0.4119(3) 0.6791(4) 0.049(2) Uani 1.00 1 d .
C(121) C -0.1507(6) 0.4244(3) 0.6289(4) 0.058(2) Uani 1.00 1 d .
C(122) C -0.1377(6) 0.4321(3) 0.5718(4) 0.053(2) Uani 1.00 1 d .
C(123) C -0.0526(6) 0.4262(3) 0.5638(4) 0.052(2) Uani 1.00 1 d .
C(124) C 0.0235(5) 0.4138(2) 0.6122(3) 0.0396(16) Uani 1.00 1 d .
C(125) C 0.0812(5) 0.3369(2) 0.7578(3) 0.0394(16) Uani 1.00 1 d .
C(126) C 0.0864(7) 0.3241(3) 0.8166(5) 0.057(2) Uani 1.00 1 d .
C(127) C 0.0745(8) 0.2783(3) 0.8311(6) 0.067(3) Uani 1.00 1 d .
C(128) C 0.0578(10) 0.2465(4) 0.7871(7) 0.088(4) Uani 1.00 1 d .
C(129) C 0.0508(13) 0.2588(4) 0.7267(8) 0.109(5) Uani 1.00 1 d .
C(130) C 0.0609(10) 0.3044(3) 0.7121(5) 0.075(3) Uani 1.00 1 d .
C(201) C 0.4041(5) 0.6147(3) 0.6629(4) 0.0464(19) Uani 1.00 1 d .
C(202) C 0.3808(8) 0.5934(4) 0.6064(5) 0.068(2) Uani 1.00 1 d .
C(203) C 0.3919(10) 0.6157(6) 0.5552(6) 0.099(5) Uani 1.00 1 d .
C(204) C 0.4263(12) 0.6599(8) 0.5625(8) 0.134(8) Uani 1.00 1 d .
C(205) C 0.4472(14) 0.6819(5) 0.6166(7) 0.127(7) Uani 1.00 1 d .
C(206) C 0.4378(10) 0.6590(4) 0.6675(6) 0.090(4) Uani 1.00 1 d .
C(207) C 0.4423(6) 0.6198(2) 0.7944(4) 0.0438(18) Uani 1.00 1 d .
C(208) C 0.3884(8) 0.6422(4) 0.8257(5) 0.070(3) Uani 1.00 1 d .
C(209) C 0.4297(11) 0.6699(4) 0.8765(6) 0.088(3) Uani 1.00 1 d .
C(210) C 0.5215(10) 0.6748(4) 0.8963(5) 0.083(4) Uani 1.00 1 d .
C(211) C 0.5763(8) 0.6544(4) 0.8668(7) 0.085(4) Uani 1.00 1 d .
C(212) C 0.5374(6) 0.6260(3) 0.8162(5) 0.065(2) Uani 1.00 1 d .
C(213) C 0.5117(5) 0.5156(2) 0.8639(3) 0.0378(16) Uani 1.00 1 d .
C(214) C 0.4790(6) 0.5338(3) 0.9110(4) 0.049(2) Uani 1.00 1 d .
C(215) C 0.5429(7) 0.5487(3) 0.9648(4) 0.056(2) Uani 1.00 1 d .
C(216) C 0.6350(7) 0.5457(3) 0.9716(4) 0.057(2) Uani 1.00 1 d .
C(217) C 0.6682(6) 0.5293(3) 0.9261(4) 0.050(2) Uani 1.00 1 d .
C(218) C 0.6055(6) 0.5139(3) 0.8714(4) 0.049(2) Uani 1.00 1 d .
C(219) C 0.4683(6) 0.3514(2) 0.7282(4) 0.049(2) Uani 1.00 1 d .
C(220) C 0.5549(8) 0.3451(3) 0.7696(6) 0.074(3) Uani 1.00 1 d .
C(221) C 0.5985(12) 0.3032(5) 0.7722(9) 0.121(6) Uani 1.00 1 d .
C(222) C 0.5553(12) 0.2669(4) 0.7348(11) 0.126(7) Uani 1.00 1 d .
C(223) C 0.4699(11) 0.2739(4) 0.6928(12) 0.140(9) Uani 1.00 1 d .
C(224) C 0.4269(8) 0.3166(4) 0.6906(8) 0.098(5) Uani 1.00 1 d .
C(225) C 0.4238(6) 0.4254(2) 0.6475(4) 0.0462(19) Uani 1.00 1 d .
C(226) C 0.5080(6) 0.4409(3) 0.6452(4) 0.057(2) Uani 1.00 1 d .
C(227) C 0.5212(8) 0.4526(4) 0.5897(5) 0.073(3) Uani 1.00 1 d .
C(228) C 0.4500(9) 0.4489(5) 0.5354(5) 0.078(3) Uani 1.00 1 d .
C(229) C 0.3645(9) 0.4316(5) 0.5374(5) 0.082(3) Uani 1.00 1 d .
C(230) C 0.3527(6) 0.4203(4) 0.5933(4) 0.060(2) Uani 1.00 1 d .
C(301) C 0.2855(15) 0.4604(6) 0.3096(8) 0.122(6) Uani 1.00 1 d .
C(302) C 0.173(3) 0.3665(12) 0.0161(19) 0.111(12) Uani 0.50 1 d P
C(303) C 0.111(3) 0.3601(16) 0.016(2) 0.136(19) Uani 0.50 1 d P
C(304) C 0.3319(16) 0.6563(9) 0.0570(14) 0.183(12) Uani 1.00 1 d .
H(1) H -0.0121 0.5166 0.7491 0.046 Uiso 1.00 1 c R
H(2) H 0.0309 0.4945 0.7024 0.046 Uiso 1.00 1 c R
H(3) H 0.1341 0.4156 0.8386 0.044 Uiso 1.00 1 c R
H(4) H 0.0353 0.4288 0.8002 0.044 Uiso 1.00 1 c R
H(5) H 0.4364 0.5175 0.6948 0.049 Uiso 1.00 1 c R
H(6) H 0.5174 0.5401 0.7440 0.049 Uiso 1.00 1 c R
H(7) H 0.5339 0.4449 0.7753 0.042 Uiso 1.00 1 c R
H(8) H 0.4850 0.4238 0.8195 0.042 Uiso 1.00 1 c R
H(9) H 0.0883 0.7603 0.4973 0.099 Uiso 1.00 1 c R
H(10) H 0.0947 0.8223 0.5604 0.120 Uiso 1.00 1 c R
H(11) H 0.1394 0.8149 0.6658 0.099 Uiso 1.00 1 c R
H(12) H 0.2980 0.1560 0.8427 0.130 Uiso 1.00 1 c R
H(13) H 0.3206 0.1678 0.9474 0.127 Uiso 1.00 1 c R
H(14) H 0.3304 0.2410 0.9917 0.113 Uiso 1.00 1 c R
H(15) H 0.0888 0.6488 0.5328 0.109 Uiso 1.00 1 c R
H(16) H 0.1122 0.6781 0.4829 0.109 Uiso 1.00 1 c R
H(17) H 0.1903 0.6561 0.5348 0.109 Uiso 1.00 1 c R
H(18) H 0.1513 0.7187 0.7464 0.112 Uiso 1.00 1 c R
H(19) H 0.2528 0.7280 0.7499 0.112 Uiso 1.00 1 c R
H(20) H 0.1896 0.7680 0.7561 0.112 Uiso 1.00 1 c R
H(21) H 0.2394 0.2013 0.7355 0.132 Uiso 1.00 1 c R
H(22) H 0.2957 0.2454 0.7360 0.132 Uiso 1.00 1 c R
H(23) H 0.3454 0.1988 0.7512 0.132 Uiso 1.00 1 c R
H(24) H 0.3310 0.3246 0.9771 0.117 Uiso 1.00 1 c R
H(25) H 0.3773 0.3408 0.9288 0.117 Uiso 1.00 1 c R
H(26) H 0.2713 0.3413 0.9133 0.117 Uiso 1.00 1 c R
H(27) H -0.0243 0.5211 0.6122 0.057 Uiso 1.00 1 c R
H(28) H -0.1218 0.5439 0.5166 0.068 Uiso 1.00 1 c R
H(29) H -0.1537 0.6209 0.4937 0.073 Uiso 1.00 1 c R
H(30) H -0.0944 0.6772 0.5703 0.068 Uiso 1.00 1 c R
H(31) H 0.0051 0.6541 0.6659 0.053 Uiso 1.00 1 c R
H(32) H -0.0799 0.6093 0.7450 0.068 Uiso 1.00 1 c R
H(33) H -0.1050 0.6520 0.8232 0.084 Uiso 1.00 1 c R
H(34) H 0.0183 0.6776 0.9041 0.081 Uiso 1.00 1 c R
H(35) H 0.1676 0.6571 0.9084 0.080 Uiso 1.00 1 c R
H(36) H 0.1938 0.6129 0.8299 0.061 Uiso 1.00 1 c R
H(37) H -0.0238 0.5043 0.8458 0.056 Uiso 1.00 1 c R
H(38) H -0.0421 0.5333 0.9375 0.067 Uiso 1.00 1 c R
H(39) H 0.0862 0.5567 1.0181 0.065 Uiso 1.00 1 c R
H(40) H 0.2325 0.5522 1.0052 0.067 Uiso 1.00 1 c R
H(41) H 0.2546 0.5240 0.9153 0.054 Uiso 1.00 1 c R
H(42) H -0.0830 0.4062 0.7190 0.060 Uiso 1.00 1 c R
H(43) H -0.2102 0.4279 0.6344 0.070 Uiso 1.00 1 c R
H(44) H -0.1887 0.4415 0.5375 0.065 Uiso 1.00 1 c R
H(45) H -0.0448 0.4301 0.5240 0.062 Uiso 1.00 1 c R
H(46) H 0.0827 0.4100 0.6059 0.048 Uiso 1.00 1 c R
H(47) H 0.0985 0.3474 0.8489 0.070 Uiso 1.00 1 c R
H(48) H 0.0778 0.2697 0.8728 0.083 Uiso 1.00 1 c R
H(49) H 0.0513 0.2148 0.7963 0.107 Uiso 1.00 1 c R
H(50) H 0.0364 0.2362 0.6937 0.128 Uiso 1.00 1 c R
H(51) H 0.0551 0.3132 0.6701 0.091 Uiso 1.00 1 c R
H(52) H 0.3560 0.5628 0.6024 0.081 Uiso 1.00 1 c R
H(53) H 0.3772 0.6002 0.5152 0.116 Uiso 1.00 1 c R
H(54) H 0.4344 0.6755 0.5276 0.152 Uiso 1.00 1 c R
H(55) H 0.4689 0.7128 0.6200 0.149 Uiso 1.00 1 c R
H(56) H 0.4573 0.6735 0.7075 0.106 Uiso 1.00 1 c R
H(57) H 0.3220 0.6391 0.8113 0.086 Uiso 1.00 1 c R
H(58) H 0.3918 0.6856 0.8973 0.106 Uiso 1.00 1 c R
H(59) H 0.5504 0.6929 0.9318 0.101 Uiso 1.00 1 c R
H(60) H 0.6419 0.6591 0.8800 0.104 Uiso 1.00 1 c R
H(61) H 0.5763 0.6104 0.7955 0.082 Uiso 1.00 1 c R
H(62) H 0.4141 0.5358 0.9059 0.059 Uiso 1.00 1 c R
H(63) H 0.5222 0.5616 0.9974 0.067 Uiso 1.00 1 c R
H(64) H 0.6777 0.5546 1.0099 0.067 Uiso 1.00 1 c R
H(65) H 0.7331 0.5286 0.9314 0.061 Uiso 1.00 1 c R
H(66) H 0.6273 0.5020 0.8387 0.061 Uiso 1.00 1 c R
H(67) H 0.5582 0.4440 0.6828 0.069 Uiso 1.00 1 c R
H(68) H 0.5807 0.4633 0.5889 0.088 Uiso 1.00 1 c R
H(69) H 0.4591 0.4582 0.4971 0.093 Uiso 1.00 1 c R
H(70) H 0.3145 0.4275 0.5001 0.099 Uiso 1.00 1 c R
H(71) H 0.2946 0.4086 0.5950 0.072 Uiso 1.00 1 c R
H(72) H 0.5839 0.3695 0.7968 0.089 Uiso 1.00 1 c R
H(73) H 0.6610 0.2994 0.8010 0.144 Uiso 1.00 1 c R
H(74) H 0.5828 0.2371 0.7373 0.151 Uiso 1.00 1 c R
H(75) H 0.4396 0.2496 0.6643 0.162 Uiso 1.00 1 c R
H(76) H 0.3669 0.3216 0.6616 0.119 Uiso 1.00 1 c R

loop_
_atom_site_aniso_label
_atom_site_aniso_U_11
_atom_site_aniso_U_22
_atom_site_aniso_U_33
_atom_site_aniso_U_12
_atom_site_aniso_U_13
_atom_site_aniso_U_23
Hg(1) 0.03614(18) 0.03401(16) 0.03227(16) -0.00108(11) 0.00681(12) 0.00103(10)
Pt(1) 0.03194(17) 0.02658(15) 0.03378(16) 0.00028(10) 0.00587(12) 0.00035(10)
Pt(2) 0.03033(17) 0.02785(15) 0.03065(16) 0.00115(10) 0.00631(12) -0.00043(10)
Pd(1) 0.0273(2) 0.0255(2) 0.0314(2) 0.00034(19) 0.0088(2) -0.00120(19)
Cl(1) 0.0403(10) 0.0369(8) 0.0342(8) 0.0045(7) 0.0062(7) 0.0072(6)
Cl(2) 0.0756(16) 0.0464(11) 0.0381(10) -0.0006(10) 0.0056(10) 0.0092(8)
Cl(11) 0.153(4) 0.107(3) 0.106(3) -0.025(2) 0.064(3) -0.024(2)
Cl(12) 0.159(9) 0.098(6) 0.153(9) -0.045(6) -0.046(7) 0.024(6)
Cl(13) 0.120(5) 0.087(4) 0.083(4) -0.014(3) 0.065(4) -0.007(3)
Cl(14) 0.104(2) 0.117(3) 0.109(3) 0.000(2) 0.030(2) 0.028(2)
Cl(15) 0.180(4) 0.131(3) 0.084(2) 0.065(3) 0.058(2) 0.030(2)
Cl(16) 0.220(8) 0.222(8) 0.214(7) 0.096(7) 0.090(6) 0.031(6)
Cl(17) 0.331(12) 0.151(6) 0.242(9) 0.025(7) 0.157(9) 0.021(6)
P(1) 0.0305(9) 0.0260(8) 0.0352(9) 0.0009(6) 0.0056(7) -0.0015(6)
P(2) 0.0296(9) 0.0300(8) 0.0324(9) 0.0015(6) 0.0087(7) -0.0008(6)
P(3) 0.0314(9) 0.0294(8) 0.0348(9) -0.0006(6) 0.0091(7) -0.0001(6)
P(4) 0.0314(9) 0.0341(9) 0.0411(10) -0.0018(7) 0.0084(8) 0.0047(7)
P(5) 0.0284(9) 0.0289(8) 0.0345(9) 0.0003(6) 0.0064(7) 0.0004(6)
P(6) 0.0324(10) 0.0325(9) 0.0450(11) -0.0022(7) 0.0125(8) -0.0068(7)
P(11) 0.0453(13) 0.0625(15) 0.0665(16) -0.0055(11) 0.0216(12) -0.0079(12)
P(12) 0.0625(16) 0.0570(15) 0.0597(15) -0.0016(12) 0.0082(13) 0.0107(12)
F(1) 0.055(3) 0.082(4) 0.128(6) 0.012(3) 0.015(4) 0.021(4)
F(2) 0.095(5) 0.089(5) 0.112(6) -0.023(4) 0.048(4) -0.035(4)
F(3) 0.082(5) 0.117(6) 0.095(5) -0.019(4) 0.035(4) 0.021(4)
F(4) 0.049(3) 0.098(5) 0.068(4) 0.003(3) 0.011(2) -0.003(3)
F(5) 0.069(4) 0.096(5) 0.072(4) -0.007(3) 0.022(3) -0.025(3)
F(6) 0.066(3) 0.074(4) 0.084(4) -0.014(3) 0.044(3) -0.010(3)
F(7) 0.085(4) 0.063(3) 0.089(4) -0.003(3) 0.033(3) 0.014(3)
F(8) 0.067(4) 0.101(5) 0.098(5) 0.017(3) 0.019(3) 0.014(4)
F(9) 0.094(5) 0.108(6) 0.066(4) -0.019(4) 0.012(3) -0.010(4)
F(10) 0.094(5) 0.089(5) 0.071(4) -0.001(4) 0.010(3) -0.008(3)
F(11) 0.091(5) 0.067(4) 0.124(6) 0.022(3) 0.019(4) 0.032(4)
F(12) 0.110(6) 0.088(5) 0.104(6) -0.033(4) 0.027(4) 0.020(4)
N(1) 0.036(3) 0.045(4) 0.058(4) 0.007(3) 0.015(3) 0.014(3)
N(2) 0.044(4) 0.051(4) 0.057(4) 0.004(3) 0.017(3) 0.005(3)
C(1) 0.035(4) 0.045(4) 0.062(5) 0.002(3) 0.018(4) -0.013(4)
C(2) 0.035(4) 0.031(3) 0.059(5) 0.005(2) 0.022(3) -0.006(3)
C(3) 0.035(4) 0.030(3) 0.042(4) 0.002(2) 0.005(3) 0.004(2)
C(4) 0.040(4) 0.035(3) 0.031(3) 0.001(2) 0.011(3) 0.002(2)
C(5) 0.044(4) 0.036(3) 0.043(4) -0.002(3) 0.012(3) 0.000(3)
C(6) 0.030(3) 0.029(3) 0.042(4) 0.003(2) 0.010(3) 0.003(2)
C(11) 0.038(4) 0.038(4) 0.073(6) 0.004(3) 0.011(4) 0.020(4)
C(12) 0.062(6) 0.058(6) 0.069(6) -0.004(4) 0.010(5) 0.023(5)
C(13) 0.078(8) 0.065(7) 0.094(9) 0.010(6) 0.017(6) 0.041(6)
C(14) 0.076(9) 0.066(8) 0.174(17) 0.014(6) 0.029(10) 0.066(10)
C(15) 0.067(7) 0.029(4) 0.146(13) 0.001(4) 0.019(7) 0.009(6)
C(16) 0.048(5) 0.046(5) 0.077(7) -0.012(4) 0.004(4) 0.004(4)
C(17) 0.103(10) 0.097(10) 0.063(7) 0.010(8) 0.017(7) 0.017(6)
C(18) 0.092(10) 0.075(8) 0.117(12) -0.019(7) 0.030(8) -0.032(8)
C(21) 0.050(5) 0.037(4) 0.088(7) 0.003(3) 0.019(5) 0.023(4)
C(22) 0.088(8) 0.045(5) 0.104(10) 0.004(5) 0.009(7) 0.032(6)
C(23) 0.105(11) 0.045(6) 0.160(16) 0.012(6) 0.037(10) 0.046(8)
C(24) 0.106(11) 0.073(9) 0.154(15) 0.013(7) 0.041(10) 0.079(10)
C(25) 0.092(9) 0.093(10) 0.098(10) 0.007(7) 0.031(8) 0.056(8)
C(26) 0.076(7) 0.055(6) 0.069(7) -0.004(5) 0.012(5) 0.023(5)
C(27) 0.191(19) 0.043(6) 0.113(12) 0.011(8) 0.049(12) 0.000(7)
C(28) 0.143(13) 0.097(10) 0.055(7) -0.005(9) 0.036(8) 0.014(6)
C(101) 0.031(3) 0.036(3) 0.048(4) 0.004(3) 0.005(3) 0.003(3)
C(102) 0.049(4) 0.037(4) 0.043(4) 0.004(3) -0.001(3) -0.004(3)
C(103) 0.061(6) 0.049(5) 0.046(5) -0.005(4) -0.008(4) 0.003(3)
C(104) 0.059(6) 0.057(5) 0.056(5) -0.009(4) 0.001(4) 0.005(4)
C(105) 0.054(5) 0.040(4) 0.059(5) 0.009(3) -0.003(4) 0.016(3)
C(106) 0.044(4) 0.038(4) 0.046(4) 0.004(3) 0.007(3) 0.006(3)
C(107) 0.053(4) 0.027(3) 0.043(4) 0.000(3) 0.014(3) 0.004(3)
C(108) 0.051(5) 0.050(5) 0.063(5) 0.013(4) 0.020(4) 0.008(4)
C(109) 0.078(7) 0.057(5) 0.079(7) 0.037(5) 0.038(6) 0.003(5)
C(110) 0.106(9) 0.055(5) 0.046(5) 0.023(5) 0.034(6) 0.001(4)
C(111) 0.088(8) 0.053(5) 0.054(5) 0.001(5) 0.019(5) -0.014(4)
C(112) 0.056(5) 0.045(4) 0.049(4) -0.002(3) 0.013(4) -0.012(3)
C(113) 0.040(4) 0.031(3) 0.036(3) 0.004(2) 0.012(3) -0.004(2)
C(114) 0.047(4) 0.044(4) 0.051(4) 0.003(3) 0.020(4) 0.002(3)
C(115) 0.062(6) 0.055(5) 0.057(5) 0.006(4) 0.033(4) -0.006(4)
C(116) 0.069(6) 0.062(5) 0.040(4) 0.013(4) 0.025(4) -0.002(4)
C(117) 0.067(6) 0.047(4) 0.046(5) 0.003(4) 0.011(4) -0.003(3)
C(118) 0.059(5) 0.032(3) 0.039(4) 0.003(3) 0.011(3) -0.009(3)
C(119) 0.037(4) 0.028(3) 0.040(4) -0.004(2) 0.010(3) -0.004(2)
C(120) 0.038(4) 0.061(5) 0.044(4) 0.003(3) 0.008(3) -0.009(3)
C(121) 0.044(5) 0.070(6) 0.056(5) 0.011(4) 0.009(4) -0.004(4)
C(122) 0.045(5) 0.056(5) 0.046(4) 0.002(4) -0.004(4) 0.001(3)
C(123) 0.051(5) 0.064(5) 0.036(4) -0.019(4) 0.005(3) -0.004(3)
C(124) 0.035(4) 0.045(4) 0.036(3) -0.003(3) 0.007(3) 0.004(3)
C(125) 0.040(4) 0.035(3) 0.046(4) 0.004(3) 0.018(3) -0.000(3)
C(126) 0.070(6) 0.040(4) 0.065(6) -0.002(4) 0.026(5) 0.007(4)
C(127) 0.079(7) 0.039(4) 0.098(8) -0.004(4) 0.047(6) 0.014(5)
C(128) 0.105(10) 0.044(5) 0.129(12) -0.016(6) 0.054(9) 0.010(6)
C(129) 0.170(16) 0.039(5) 0.114(12) -0.027(7) 0.034(11) -0.024(6)
C(130) 0.117(10) 0.041(5) 0.070(7) -0.017(5) 0.032(7) -0.011(4)
C(201) 0.036(4) 0.049(4) 0.055(5) -0.001(3) 0.013(3) 0.016(3)
C(202) 0.070(7) 0.081(7) 0.050(5) -0.017(5) 0.015(5) 0.014(5)
C(203) 0.088(9) 0.150(15) 0.057(7) -0.018(9) 0.020(6) 0.024(8)
C(204) 0.102(12) 0.185(19) 0.100(12) -0.048(12) 0.008(9) 0.084(13)
C(205) 0.175(17) 0.105(11) 0.081(10) -0.079(12) 0.008(10) 0.041(8)
C(206) 0.114(11) 0.073(7) 0.070(7) -0.033(7) 0.008(7) 0.025(6)
C(207) 0.045(4) 0.035(3) 0.044(4) -0.001(3) 0.002(3) 0.003(3)
C(208) 0.074(7) 0.068(6) 0.067(6) -0.024(5) 0.017(5) -0.018(5)
C(209) 0.114(11) 0.075(8) 0.074(8) -0.021(7) 0.028(7) -0.024(6)
C(210) 0.099(10) 0.055(6) 0.067(7) -0.021(6) -0.020(7) 0.002(5)
C(211) 0.051(6) 0.052(6) 0.115(10) -0.011(5) -0.032(6) 0.015(6)
C(212) 0.040(5) 0.038(4) 0.102(8) -0.006(3) -0.001(5) 0.003(4)
C(213) 0.040(4) 0.031(3) 0.038(4) -0.002(3) 0.004(3) -0.002(2)
C(214) 0.046(5) 0.060(5) 0.038(4) -0.003(3) 0.009(3) -0.005(3)
C(215) 0.060(6) 0.065(6) 0.042(4) -0.011(4) 0.013(4) -0.012(4)
C(216) 0.059(6) 0.060(5) 0.038(4) -0.012(4) -0.004(4) -0.005(4)
C(217) 0.036(4) 0.049(4) 0.054(5) -0.002(3) -0.006(3) -0.001(3)
C(218) 0.039(4) 0.048(4) 0.052(5) 0.001(3) 0.001(3) -0.006(3)
C(219) 0.042(4) 0.038(4) 0.073(6) -0.001(3) 0.028(4) -0.010(3)
C(220) 0.072(7) 0.050(5) 0.096(8) 0.019(5) 0.019(6) -0.005(5)
C(221) 0.104(12) 0.080(10) 0.171(17) 0.047(9) 0.029(11) 0.001(10)
C(222) 0.101(12) 0.042(6) 0.25(2) 0.020(7) 0.079(14) -0.010(9)
C(223) 0.079(9) 0.053(7) 0.30(2) -0.018(6) 0.075(14) -0.074(11)
C(224) 0.053(6) 0.054(6) 0.182(15) -0.004(5) 0.029(8) -0.051(8)
C(225) 0.046(4) 0.043(4) 0.054(5) -0.009(3) 0.022(4) -0.011(3)
C(226) 0.049(5) 0.066(6) 0.062(6) -0.008(4) 0.027(4) -0.008(4)
C(227) 0.078(7) 0.097(8) 0.056(6) -0.027(6) 0.040(6) -0.008(5)
C(228) 0.092(9) 0.098(9) 0.055(6) -0.005(7) 0.038(6) 0.002(6)
C(229) 0.075(8) 0.119(11) 0.054(6) -0.001(7) 0.025(6) -0.002(6)
C(230) 0.045(5) 0.090(7) 0.047(5) -0.006(4) 0.018(4) -0.012(4)
C(301) 0.160(17) 0.112(13) 0.082(10) 0.011(11) 0.018(11) -0.016(9)
C(302) 0.16(3) 0.07(2) 0.10(2) 0.02(2) 0.04(2) 0.005(17)
C(303) 0.15(4) 0.12(3) 0.11(2) -0.05(3) -0.00(2) 0.04(2)
C(304) 0.143(19) 0.17(2) 0.26(3) 0.074(17) 0.09(2) 0.09(2)

loop_
_atom_type_symbol
_atom_type_description
_atom_type_scat_dispersion_real
_atom_type_scat_dispersion_imag
_atom_type_scat_source
C C 0.003 0.002
;
International Tables for Crystallography
(1992, Vol. C, Tables 4.2.6.8 and 6.1.1.4)
;
H H 0.000 0.000
;
International Tables for Crystallography
(1992, Vol. C, Table 6.1.1.4)
;
Cl Cl 0.148 0.159
;
International Tables for Crystallography
(1992, Vol. C, Tables 4.2.6.8 and 6.1.1.4)
;
F F 0.017 0.010
;
International Tables for Crystallography
(1992, Vol. C, Tables 4.2.6.8 and 6.1.1.4)
;
Hg Hg -2.389 9.227
;
International Tables for Crystallography
(1992, Vol. C, Tables 4.2.6.8 and 6.1.1.4)
;
N N 0.006 0.003
;
International Tables for Crystallography
(1992, Vol. C, Tables 4.2.6.8 and 6.1.1.4)
;
P P 0.102 0.094
;
International Tables for Crystallography
(1992, Vol. C, Tables 4.2.6.8 and 6.1.1.4)
;
Pd Pd -0.999 1.007
;
International Tables for Crystallography
(1992, Vol. C, Tables 4.2.6.8 and 6.1.1.4)
;
Pt Pt -1.703 8.390
;
International Tables for Crystallography
(1992, Vol. C, Tables 4.2.6.8 and 6.1.1.4)
;

loop_
_geom_angle_atom_site_label_1
_geom_angle_atom_site_label_2
_geom_angle_atom_site_label_3
_geom_angle
_geom_angle_publ_flag
Pt(1) Hg(1) Pt(2) 52.600(8) yes
Pt(1) Hg(1) Pd(1) 125.571(15) yes
Pt(1) Hg(1) Cl(2) 74.08(5) yes
Pt(2) Hg(1) Pd(1) 72.973(13) yes
Pt(2) Hg(1) Cl(2) 126.61(5) yes
Pd(1) Hg(1) Cl(2) 160.25(5) yes
Hg(1) Pt(1) Pt(2) 55.851(8) yes
Hg(1) Pt(1) P(1) 90.34(4) yes
Hg(1) Pt(1) P(4) 96.97(5) yes
Hg(1) Pt(1) C(1) 128.2(2) yes
Pt(2) Pt(1) P(1) 93.10(4) yes
Pt(2) Pt(1) P(4) 91.31(5) yes
Pt(2) Pt(1) C(1) 176.0(2) yes
P(1) Pt(1) P(4) 172.68(6) yes
P(1) Pt(1) C(1) 87.5(2) yes
P(4) Pt(1) C(1) 87.7(2) yes
Hg(1) Pt(2) Pt(1) 71.549(10) yes
Hg(1) Pt(2) Cl(1) 117.65(4) yes
Hg(1) Pt(2) P(2) 92.23(4) yes
Hg(1) Pt(2) P(5) 91.93(5) yes
Pt(1) Pt(2) Cl(1) 170.75(4) yes
Pt(1) Pt(2) P(2) 92.71(4) yes
Pt(1) Pt(2) P(5) 94.18(4) yes
Cl(1) Pt(2) P(2) 88.03(6) yes
Cl(1) Pt(2) P(5) 84.83(6) yes
P(2) Pt(2) P(5) 172.80(6) yes
Hg(1) Pd(1) P(3) 89.61(4) yes
Hg(1) Pd(1) P(6) 85.46(5) yes
Hg(1) Pd(1) C(2) 178.6(2) yes
P(3) Pd(1) P(6) 175.07(7) yes
P(3) Pd(1) C(2) 91.2(2) yes
P(6) Pd(1) C(2) 93.7(2) yes
Cl(13) Cl(12) C(301) 50.7(9) yes
Cl(12) Cl(13) C(301) 51.6(8) yes
C(302) Cl(14) C(303) 31(2) yes
C(302) Cl(15) C(303) 32(2) yes
Pt(1) P(1) C(3) 115.1(2) yes
Pt(1) P(1) C(101) 114.8(3) yes
Pt(1) P(1) C(107) 111.0(2) yes
C(3) P(1) C(101) 104.5(3) yes
C(3) P(1) C(107) 105.0(4) yes
C(101) P(1) C(107) 105.6(3) yes
Pt(2) P(2) C(3) 115.0(3) yes
Pt(2) P(2) C(4) 112.4(2) yes
Pt(2) P(2) C(113) 116.3(2) yes
C(3) P(2) C(4) 102.8(3) yes
C(3) P(2) C(113) 105.8(3) yes
C(4) P(2) C(113) 103.0(3) yes
Pd(1) P(3) C(4) 110.6(2) yes
Pd(1) P(3) C(119) 121.0(3) yes
Pd(1) P(3) C(125) 111.5(2) yes
C(4) P(3) C(119) 106.4(3) yes
C(4) P(3) C(125) 103.0(4) yes
C(119) P(3) C(125) 102.6(3) yes
Pt(1) P(4) C(5) 114.0(3) yes
Pt(1) P(4) C(201) 114.6(2) yes
Pt(1) P(4) C(207) 110.8(3) yes
C(5) P(4) C(201) 103.7(4) yes
C(5) P(4) C(207) 107.7(3) yes
C(201) P(4) C(207) 105.4(4) yes
Pt(2) P(5) C(5) 114.6(2) yes
Pt(2) P(5) C(6) 114.1(2) yes
Pt(2) P(5) C(213) 115.9(3) yes
C(5) P(5) C(6) 104.7(4) yes
C(5) P(5) C(213) 104.6(3) yes
C(6) P(5) C(213) 101.4(3) yes
Pd(1) P(6) C(6) 109.4(2) yes
Pd(1) P(6) C(219) 112.5(3) yes
Pd(1) P(6) C(225) 122.4(2) yes
C(6) P(6) C(219) 103.6(3) yes
C(6) P(6) C(225) 107.5(3) yes
C(219) P(6) C(225) 99.6(4) yes
F(1) P(11) F(2) 90.9(4) yes
F(1) P(11) F(3) 91.6(4) yes
F(1) P(11) F(4) 178.0(4) yes
F(1) P(11) F(5) 90.0(4) yes
F(1) P(11) F(6) 89.3(4) yes
F(2) P(11) F(3) 90.5(4) yes
F(2) P(11) F(4) 90.3(4) yes
F(2) P(11) F(5) 178.8(4) yes
F(2) P(11) F(6) 90.2(4) yes
F(3) P(11) F(4) 90.1(4) yes
F(3) P(11) F(5) 90.3(4) yes
F(3) P(11) F(6) 178.9(4) yes
F(4) P(11) F(5) 88.9(3) yes
F(4) P(11) F(6) 89.0(3) yes
F(5) P(11) F(6) 88.9(4) yes
F(7) P(12) F(8) 89.9(4) yes
F(7) P(12) F(9) 89.8(4) yes
F(7) P(12) F(10) 88.7(4) yes
F(7) P(12) F(11) 88.9(4) yes
F(7) P(12) F(12) 179.0(4) yes
F(8) P(12) F(9) 88.6(4) yes
F(8) P(12) F(10) 89.6(4) yes
F(8) P(12) F(11) 178.8(4) yes
F(8) P(12) F(12) 89.3(4) yes
F(9) P(12) F(10) 177.6(4) yes
F(9) P(12) F(11) 91.3(4) yes
F(9) P(12) F(12) 90.6(4) yes
F(10) P(12) F(11) 90.5(4) yes
F(10) P(12) F(12) 90.9(4) yes
F(11) P(12) F(12) 91.9(4) yes
C(1) N(1) C(11) 176.6(8) yes
C(2) N(2) C(21) 173.7(10) yes
Pt(1) C(1) N(1) 173.6(9) yes
Pd(1) C(2) N(2) 174.0(8) yes
P(1) C(3) P(2) 107.3(3) yes
P(2) C(4) P(3) 116.4(4) yes
P(4) C(5) P(5) 107.4(5) yes
P(5) C(6) P(6) 117.0(3) yes
N(1) C(11) C(12) 118.8(8) yes
N(1) C(11) C(16) 118.5(9) yes
C(12) C(11) C(16) 122.7(9) yes
C(11) C(12) C(13) 115.8(10) yes
C(11) C(12) C(17) 120.3(9) yes
C(13) C(12) C(17) 123.7(11) yes
C(12) C(13) C(14) 121.5(13) yes
C(13) C(14) C(15) 121.4(13) yes
C(14) C(15) C(16) 120.4(12) yes
C(11) C(16) C(15) 118.1(11) yes
C(11) C(16) C(18) 119.7(9) yes
C(15) C(16) C(18) 122.1(12) yes
N(2) C(21) C(22) 117.5(11) yes
N(2) C(21) C(26) 117.5(9) yes
C(22) C(21) C(26) 124.8(11) yes
C(21) C(22) C(23) 115.8(14) yes
C(21) C(22) C(27) 122.2(12) yes
C(23) C(22) C(27) 121.9(12) yes
C(22) C(23) C(24) 121.4(13) yes
C(23) C(24) C(25) 122.9(15) yes
C(24) C(25) C(26) 117.1(15) yes
C(21) C(26) C(25) 118.0(11) yes
C(21) C(26) C(28) 121.5(10) yes
C(25) C(26) C(28) 120.5(12) yes
P(1) C(101) C(102) 120.3(5) yes
P(1) C(101) C(106) 120.6(5) yes
C(102) C(101) C(106) 119.0(7) yes
C(101) C(102) C(103) 119.4(7) yes
C(102) C(103) C(104) 121.3(8) yes
C(103) C(104) C(105) 120.1(8) yes
C(104) C(105) C(106) 118.4(8) yes
C(101) C(106) C(105) 121.7(7) yes
P(1) C(107) C(108) 122.3(6) yes
P(1) C(107) C(112) 120.7(7) yes
C(108) C(107) C(112) 116.6(8) yes
C(107) C(108) C(109) 121.3(8) yes
C(108) C(109) C(110) 120.6(11) yes
C(109) C(110) C(111) 119.7(11) yes
C(110) C(111) C(112) 120.1(9) yes
C(107) C(112) C(111) 121.6(9) yes
P(2) C(113) C(114) 121.4(5) yes
P(2) C(113) C(118) 119.7(7) yes
C(114) C(113) C(118) 118.9(8) yes
C(113) C(114) C(115) 119.6(7) yes
C(114) C(115) C(116) 121.6(10) yes
C(115) C(116) C(117) 118.3(9) yes
C(116) C(117) C(118) 121.9(8) yes
C(113) C(118) C(117) 119.8(9) yes
P(3) C(119) C(120) 119.1(6) yes
P(3) C(119) C(124) 121.2(6) yes
C(120) C(119) C(124) 119.8(6) yes
C(119) C(120) C(121) 119.8(9) yes
C(120) C(121) C(122) 119.4(9) yes
C(121) C(122) C(123) 120.3(8) yes
C(122) C(123) C(124) 121.7(9) yes
C(119) C(124) C(123) 118.9(8) yes
P(3) C(125) C(126) 123.9(6) yes
P(3) C(125) C(130) 116.7(7) yes
C(126) C(125) C(130) 119.1(8) yes
C(125) C(126) C(127) 121.1(9) yes
C(126) C(127) C(128) 119.8(12) yes
C(127) C(128) C(129) 120.2(11) yes
C(128) C(129) C(130) 120.1(13) yes
C(125) C(130) C(129) 119.7(12) yes
P(4) C(201) C(202) 119.4(7) yes
P(4) C(201) C(206) 121.7(8) yes
C(202) C(201) C(206) 118.8(10) yes
C(201) C(202) C(203) 120.6(12) yes
C(202) C(203) C(204) 118.2(14) yes
C(203) C(204) C(205) 122.4(19) yes
C(204) C(205) C(206) 118.9(17) yes
C(201) C(206) C(205) 121.1(12) yes
P(4) C(207) C(208) 119.1(7) yes
P(4) C(207) C(212) 123.5(8) yes
C(208) C(207) C(212) 117.5(8) yes
C(207) C(208) C(209) 120.3(11) yes
C(208) C(209) C(210) 120.6(15) yes
C(209) C(210) C(211) 121.2(12) yes
C(210) C(211) C(212) 119.7(11) yes
C(207) C(212) C(211) 120.7(11) yes
P(5) C(213) C(214) 119.2(6) yes
P(5) C(213) C(218) 120.7(7) yes
C(214) C(213) C(218) 120.0(7) yes
C(213) C(214) C(215) 118.4(9) yes
C(214) C(215) C(216) 120.3(10) yes
C(215) C(216) C(217) 122.3(8) yes
C(216) C(217) C(218) 118.7(8) yes
C(213) C(218) C(217) 120.2(9) yes
P(6) C(219) C(220) 123.5(7) yes
P(6) C(219) C(224) 116.4(7) yes
C(220) C(219) C(224) 120.0(9) yes
C(219) C(220) C(221) 119.5(11) yes
C(220) C(221) C(222) 120.8(14) yes
C(221) C(222) C(223) 119.1(14) yes
C(222) C(223) C(224) 119.3(15) yes
C(219) C(224) C(223) 121.3(12) yes
P(6) C(225) C(226) 122.0(6) yes
P(6) C(225) C(230) 118.2(7) yes
C(226) C(225) C(230) 119.4(10) yes
C(225) C(226) C(227) 120.4(9) yes
C(226) C(227) C(228) 120.6(12) yes
C(227) C(228) C(229) 119.0(12) yes
C(228) C(229) C(230) 119.3(10) yes
C(225) C(230) C(229) 121.1(10) yes
Cl(11) C(301) Cl(12) 108.3(12) yes
Cl(11) C(301) Cl(13) 121.2(13) yes
Cl(12) C(301) Cl(13) 77.7(10) yes
Cl(14) C(302) Cl(15) 110(2) yes
Cl(14) C(302) C(303) 82(4) yes
Cl(15) C(302) C(303) 73(3) yes
Cl(14) C(303) Cl(15) 105(2) yes
Cl(14) C(303) C(302) 67(3) yes
Cl(15) C(303) C(302) 75(3) yes
Cl(16) C(304) Cl(17) 112.8(18) yes
P(1) C(3) H(1) 110.4 no
P(1) C(3) H(2) 109.8 no
P(2) C(3) H(1) 110.5 no
P(2) C(3) H(2) 110.0 no
H(1) C(3) H(2) 108.7 no
P(2) C(4) H(3) 108.2 no
P(2) C(4) H(4) 108.2 no
P(3) C(4) H(3) 108.0 no
P(3) C(4) H(4) 107.8 no
H(3) C(4) H(4) 108.0 no
P(4) C(5) H(5) 110.2 no
P(4) C(5) H(6) 110.5 no
P(5) C(5) H(5) 110.2 no
P(5) C(5) H(6) 110.6 no
H(5) C(5) H(6) 108.0 no
P(5) C(6) H(7) 107.9 no
P(5) C(6) H(8) 107.4 no
P(6) C(6) H(7) 108.2 no
P(6) C(6) H(8) 107.7 no
H(7) C(6) H(8) 108.5 no
C(12) C(13) H(9) 119.6 no
C(14) C(13) H(9) 118.9 no
C(13) C(14) H(10) 119.0 no
C(15) C(14) H(10) 119.6 no
C(14) C(15) H(11) 119.3 no
C(16) C(15) H(11) 120.3 no
C(12) C(17) H(15) 111.1 no
C(12) C(17) H(16) 111.7 no
C(12) C(17) H(17) 112.0 no
H(15) C(17) H(16) 106.4 no
H(15) C(17) H(17) 107.3 no
H(16) C(17) H(17) 108.0 no
C(16) C(18) H(18) 111.4 no
C(16) C(18) H(19) 111.7 no
C(16) C(18) H(20) 112.5 no
H(18) C(18) H(19) 106.6 no
H(18) C(18) H(20) 107.0 no
H(19) C(18) H(20) 107.4 no
C(22) C(23) H(12) 119.2 no
C(24) C(23) H(12) 119.4 no
C(23) C(24) H(13) 119.8 no
C(25) C(24) H(13) 117.3 no
C(24) C(25) H(14) 122.4 no
C(26) C(25) H(14) 120.6 no
C(22) C(27) H(21) 110.6 no
C(22) C(27) H(22) 111.5 no
C(22) C(27) H(23) 112.1 no
H(21) C(27) H(22) 106.5 no
H(21) C(27) H(23) 107.3 no
H(22) C(27) H(23) 108.6 no
C(26) C(28) H(24) 111.6 no
C(26) C(28) H(25) 110.8 no
C(26) C(28) H(26) 111.4 no
H(24) C(28) H(25) 107.2 no
H(24) C(28) H(26) 108.0 no
H(25) C(28) H(26) 107.7 no
C(101) C(102) H(27) 120.0 no
C(103) C(102) H(27) 120.5 no
C(102) C(103) H(28) 119.5 no
C(104) C(103) H(28) 119.2 no
C(103) C(104) H(29) 120.1 no
C(105) C(104) H(29) 119.8 no
C(104) C(105) H(30) 121.2 no
C(106) C(105) H(30) 120.4 no
C(101) C(106) H(31) 118.6 no
C(105) C(106) H(31) 119.8 no
C(107) C(108) H(32) 119.7 no
C(109) C(108) H(32) 119.0 no
C(108) C(109) H(33) 119.3 no
C(110) C(109) H(33) 120.2 no
C(109) C(110) H(34) 120.3 no
C(111) C(110) H(34) 120.0 no
C(110) C(111) H(35) 120.4 no
C(112) C(111) H(35) 119.5 no
C(107) C(112) H(36) 119.1 no
C(111) C(112) H(36) 119.3 no
C(113) C(114) H(37) 120.0 no
C(115) C(114) H(37) 120.4 no
C(114) C(115) H(38) 118.8 no
C(116) C(115) H(38) 119.6 no
C(115) C(116) H(39) 121.7 no
C(117) C(116) H(39) 120.0 no
C(116) C(117) H(40) 118.8 no
C(118) C(117) H(40) 119.3 no
C(113) C(118) H(41) 120.4 no
C(117) C(118) H(41) 119.9 no
C(119) C(120) H(42) 119.8 no
C(121) C(120) H(42) 120.3 no
C(120) C(121) H(43) 120.1 no
C(122) C(121) H(43) 120.5 no
C(121) C(122) H(44) 120.0 no
C(123) C(122) H(44) 119.7 no
C(122) C(123) H(45) 119.9 no
C(124) C(123) H(45) 118.5 no
C(119) C(124) H(46) 120.5 no
C(123) C(124) H(46) 120.6 no
C(125) C(126) H(47) 119.2 no
C(127) C(126) H(47) 119.7 no
C(126) C(127) H(48) 120.2 no
C(128) C(127) H(48) 120.0 no
C(127) C(128) H(49) 121.1 no
C(129) C(128) H(49) 118.7 no
C(128) C(129) H(50) 121.3 no
C(130) C(129) H(50) 118.6 no
C(125) C(130) H(51) 119.9 no
C(129) C(130) H(51) 120.5 no
C(201) C(202) H(52) 119.6 no
C(203) C(202) H(52) 119.8 no
C(202) C(203) H(53) 120.7 no
C(204) C(203) H(53) 121.1 no
C(203) C(204) H(54) 118.9 no
C(205) C(204) H(54) 118.7 no
C(204) C(205) H(55) 120.6 no
C(206) C(205) H(55) 120.5 no
C(201) C(206) H(56) 119.0 no
C(205) C(206) H(56) 119.9 no
C(207) C(208) H(57) 119.6 no
C(209) C(208) H(57) 120.2 no
C(208) C(209) H(58) 119.6 no
C(210) C(209) H(58) 119.8 no
C(209) C(210) H(59) 121.0 no
C(211) C(210) H(59) 117.8 no
C(210) C(211) H(60) 121.0 no
C(212) C(211) H(60) 119.2 no
C(207) C(212) H(61) 118.9 no
C(211) C(212) H(61) 120.4 no
C(213) C(214) H(62) 120.7 no
C(215) C(214) H(62) 120.9 no
C(214) C(215) H(63) 119.9 no
C(216) C(215) H(63) 119.7 no
C(215) C(216) H(64) 118.9 no
C(217) C(216) H(64) 118.8 no
C(216) C(217) H(65) 120.6 no
C(218) C(217) H(65) 120.7 no
C(213) C(218) H(66) 119.6 no
C(217) C(218) H(66) 120.2 no
C(219) C(220) H(72) 120.2 no
C(221) C(220) H(72) 120.3 no
C(220) C(221) H(73) 118.9 no
C(222) C(221) H(73) 120.3 no
C(221) C(222) H(74) 122.3 no
C(223) C(222) H(74) 118.7 no
C(222) C(223) H(75) 120.8 no
C(224) C(223) H(75) 119.9 no
C(219) C(224) H(76) 119.0 no
C(223) C(224) H(76) 119.7 no
C(225) C(226) H(67) 119.8 no
C(227) C(226) H(67) 119.7 no
C(226) C(227) H(68) 119.3 no
C(228) C(227) H(68) 120.0 no
C(227) C(228) H(69) 120.1 no
C(229) C(228) H(69) 120.9 no
C(228) C(229) H(70) 120.6 no
C(230) C(229) H(70) 120.1 no
C(225) C(230) H(71) 119.1 no
C(229) C(230) H(71) 119.8 no

loop_
_geom_bond_atom_site_label_1
_geom_bond_atom_site_label_2
_geom_bond_distance
_geom_bond_publ_flag
Hg(1) Pt(1) 3.2313(3) yes
Hg(1) Pt(2) 2.8191(3) yes
Hg(1) Pd(1) 2.5830(5) yes
Hg(1) Cl(2) 2.395(2) yes
Pt(1) Pt(2) 2.7061(3) yes
Pt(1) P(1) 2.319(2) yes
Pt(1) P(4) 2.310(2) yes
Pt(1) C(1) 1.991(9) yes
Pt(2) Cl(1) 2.4320(17) yes
Pt(2) P(2) 2.295(2) yes
Pt(2) P(5) 2.291(2) yes
Pd(1) P(3) 2.339(2) yes
Pd(1) P(6) 2.325(2) yes
Pd(1) C(2) 2.014(7) yes
Cl(11) C(301) 1.769(19) yes
Cl(12) Cl(13) 1.953(15) yes
Cl(12) C(301) 1.57(2) yes
Cl(13) C(301) 1.55(2) yes
Cl(14) C(302) 1.74(4) yes
Cl(14) C(303) 1.87(4) yes
Cl(15) C(302) 1.76(3) yes
Cl(15) C(303) 1.74(5) yes
Cl(16) C(304) 1.70(2) yes
Cl(17) C(304) 1.72(3) yes
P(1) C(3) 1.825(8) yes
P(1) C(101) 1.819(7) yes
P(1) C(107) 1.809(9) yes
P(2) C(3) 1.828(7) yes
P(2) C(4) 1.833(7) yes
P(2) C(113) 1.819(8) yes
P(3) C(4) 1.849(8) yes
P(3) C(119) 1.823(7) yes
P(3) C(125) 1.815(8) yes
P(4) C(5) 1.816(8) yes
P(4) C(201) 1.821(10) yes
P(4) C(207) 1.809(8) yes
P(5) C(5) 1.832(9) yes
P(5) C(6) 1.850(7) yes
P(5) C(213) 1.817(7) yes
P(6) C(6) 1.837(7) yes
P(6) C(219) 1.819(8) yes
P(6) C(225) 1.844(10) yes
P(11) F(1) 1.584(7) yes
P(11) F(2) 1.584(9) yes
P(11) F(3) 1.580(10) yes
P(11) F(4) 1.613(6) yes
P(11) F(5) 1.595(8) yes
P(11) F(6) 1.613(8) yes
P(12) F(7) 1.600(8) yes
P(12) F(8) 1.599(8) yes
P(12) F(9) 1.592(7) yes
P(12) F(10) 1.581(7) yes
P(12) F(11) 1.606(8) yes
P(12) F(12) 1.587(10) yes
N(1) C(1) 1.130(11) yes
N(1) C(11) 1.405(11) yes
N(2) C(2) 1.164(11) yes
N(2) C(21) 1.419(13) yes
C(11) C(12) 1.409(15) yes
C(11) C(16) 1.398(14) yes
C(12) C(13) 1.393(17) yes
C(12) C(17) 1.503(19) yes
C(13) C(14) 1.37(2) yes
C(14) C(15) 1.36(2) yes
C(15) C(16) 1.374(15) yes
C(16) C(18) 1.47(2) yes
C(21) C(22) 1.413(15) yes
C(21) C(26) 1.369(18) yes
C(22) C(23) 1.38(2) yes
C(22) C(27) 1.45(2) yes
C(23) C(24) 1.38(3) yes
C(24) C(25) 1.39(2) yes
C(25) C(26) 1.44(2) yes
C(26) C(28) 1.554(19) yes
C(101) C(102) 1.407(11) yes
C(101) C(106) 1.393(11) yes
C(102) C(103) 1.386(12) yes
C(103) C(104) 1.383(14) yes
C(104) C(105) 1.402(13) yes
C(105) C(106) 1.398(11) yes
C(107) C(108) 1.405(14) yes
C(107) C(112) 1.378(11) yes
C(108) C(109) 1.369(17) yes
C(109) C(110) 1.369(15) yes
C(110) C(111) 1.359(19) yes
C(111) C(112) 1.390(16) yes
C(113) C(114) 1.401(13) yes
C(113) C(118) 1.414(10) yes
C(114) C(115) 1.396(15) yes
C(115) C(116) 1.377(12) yes
C(116) C(117) 1.396(16) yes
C(117) C(118) 1.371(14) yes
C(119) C(120) 1.406(13) yes
C(119) C(124) 1.413(12) yes
C(120) C(121) 1.414(12) yes
C(121) C(122) 1.396(15) yes
C(122) C(123) 1.376(15) yes
C(123) C(124) 1.394(10) yes
C(125) C(126) 1.373(14) yes
C(125) C(130) 1.380(14) yes
C(126) C(127) 1.407(14) yes
C(127) C(128) 1.337(19) yes
C(128) C(129) 1.40(2) yes
C(129) C(130) 1.398(17) yes
C(201) C(202) 1.382(14) yes
C(201) C(206) 1.391(16) yes
C(202) C(203) 1.39(2) yes
C(203) C(204) 1.39(2) yes
C(204) C(205) 1.35(2) yes
C(205) C(206) 1.39(2) yes
C(207) C(208) 1.402(17) yes
C(207) C(212) 1.399(13) yes
C(208) C(209) 1.403(17) yes
C(209) C(210) 1.35(2) yes
C(210) C(211) 1.36(2) yes
C(211) C(212) 1.405(17) yes
C(213) C(214) 1.419(13) yes
C(213) C(218) 1.392(12) yes
C(214) C(215) 1.393(12) yes
C(215) C(216) 1.371(15) yes
C(216) C(217) 1.372(15) yes
C(217) C(218) 1.404(12) yes
C(219) C(220) 1.391(14) yes
C(219) C(224) 1.360(16) yes
C(220) C(221) 1.39(2) yes
C(221) C(222) 1.40(2) yes
C(222) C(223) 1.39(2) yes
C(223) C(224) 1.409(19) yes
C(225) C(226) 1.378(14) yes
C(225) C(230) 1.391(12) yes
C(226) C(227) 1.383(17) yes
C(227) C(228) 1.390(15) yes
C(228) C(229) 1.41(2) yes
C(229) C(230) 1.379(17) yes
C(302) C(303) 0.97(7) yes
C(3) H(1) 0.950 no
C(3) H(2) 0.959 no
C(4) H(3) 0.958 no
C(4) H(4) 0.960 no
C(5) H(5) 0.962 no
C(5) H(6) 0.956 no
C(6) H(7) 0.950 no
C(6) H(8) 0.961 no
C(13) H(9) 0.965 no
C(14) H(10) 0.965 no
C(15) H(11) 0.965 no
C(17) H(15) 0.973 no
C(17) H(16) 0.965 no
C(17) H(17) 0.953 no
C(18) H(18) 0.970 no
C(18) H(19) 0.965 no
C(18) H(20) 0.960 no
C(23) H(12) 0.982 no
C(24) H(13) 0.958 no
C(25) H(14) 0.987 no
C(27) H(21) 0.977 no
C(27) H(22) 0.960 no
C(27) H(23) 0.950 no
C(28) H(24) 0.962 no
C(28) H(25) 0.965 no
C(28) H(26) 0.956 no
C(102) H(27) 0.963 no
C(103) H(28) 0.961 no
C(104) H(29) 0.966 no
C(105) H(30) 0.963 no
C(106) H(31) 0.958 no
C(108) H(32) 0.959 no
C(109) H(33) 0.961 no
C(110) H(34) 0.959 no
C(111) H(35) 0.973 no
C(112) H(36) 0.965 no
C(114) H(37) 0.965 no
C(115) H(38) 0.967 no
C(116) H(39) 0.961 no
C(117) H(40) 0.963 no
C(118) H(41) 0.972 no
C(120) H(42) 0.969 no
C(121) H(43) 0.959 no
C(122) H(44) 0.965 no
C(123) H(45) 0.957 no
C(124) H(46) 0.963 no
C(126) H(47) 0.982 no
C(127) H(48) 0.972 no
C(128) H(49) 0.963 no
C(129) H(50) 0.978 no
C(130) H(51) 0.972 no
C(202) H(52) 0.967 no
C(203) H(53) 0.984 no
C(204) H(54) 0.959 no
C(205) H(55) 0.961 no
C(206) H(56) 0.969 no
C(208) H(57) 0.973 no
C(209) H(58) 0.968 no
C(210) H(59) 0.959 no
C(211) H(60) 0.966 no
C(212) H(61) 0.976 no
C(214) H(62) 0.964 no
C(215) H(63) 0.966 no
C(216) H(64) 0.959 no
C(217) H(65) 0.963 no
C(218) H(66) 0.968 no
C(220) H(72) 0.966 no
C(221) H(73) 0.991 no
C(222) H(74) 0.964 no
C(223) H(75) 0.983 no
C(224) H(76) 0.970 no
C(226) H(67) 0.972 no
C(227) H(68) 0.966 no
C(228) H(69) 0.965 no
C(229) H(70) 0.969 no
C(230) H(71) 0.963 no
